data_1515063
loop_
_publ_author_name
'Ch\'avez, Patricia'
'Kirsch, Jonathan'
'H\"ovelmann, Claas H.'
'Streuff, Jan'
'Mart\'inez-Belmonte, Marta'
'Escudero-Ad\'an, Eduardo C.'
'Martin, Eddy'
'Mu\~niz, Kilian'

_publ_section_title
;
 Metal-free diamination of alkenes employing bromide catalysis
;
_journal_issue 7
_journal_name_full 'Chemical Science'
_journal_page_first 2375
_journal_paper_doi 10.1039/c2sc20242e
_journal_volume 3
_journal_year 2012
_chemical_formula_sum 'C13 H22 N2 O4 S'
_chemical_formula_weight 302.39
_chemical_name_systematic
;
?
;
_space_group_IT_number 14
_symmetry_cell_setting monoclinic
_symmetry_space_group_name_Hall '-P 2ybc'
_symmetry_space_group_name_H-M 'P 1 21/c 1'
_atom_sites_solution_hydrogens geom
_atom_sites_solution_primary direct
_atom_sites_solution_secondary difmap
_audit_creation_method SHELXL-97
_cell_angle_alpha 90.00
_cell_angle_beta 107.797(7)
_cell_angle_gamma 90.00
_cell_formula_units_Z 4
_cell_length_a 13.355(3)
_cell_length_b 10.423(2)
_cell_length_c 11.320(2)
_cell_measurement_reflns_used 4110
_cell_measurement_temperature 100(2)
_cell_measurement_theta_max 26.00
_cell_measurement_theta_min 2.53
_cell_volume 1500.3(5)
_computing_cell_refinement 'Bruker APEX2 v2009.1-0'
_computing_data_collection 'Bruker APEX2 v2009.1-0'
_computing_data_reduction 'Bruker SAINT V7.60A'
_computing_molecular_graphics 'Bruker SHELXTL'
_computing_publication_material 'Bruker SHELXTL'
_computing_structure_refinement 'SHELXS-97 (Sheldrick, 2008)'
_computing_structure_solution 'SHELXS-97 (Sheldrick, 2008)'
_diffrn_ambient_temperature 100(2)
_diffrn_detector_area_resol_mean 512
_diffrn_detector_type '4K CCD area detector APEX II'
_diffrn_measured_fraction_theta_full 0.999
_diffrn_measured_fraction_theta_max 0.982
_diffrn_measurement_device_type 'Kappa 4-axis goniometer bruker-nonius'
_diffrn_measurement_method
;
Fullsphere data collection, phi and omega scans
;
_diffrn_measurement_specimen_support 'magnetic support whith 10 micron nylon fiber cryoloop'
_diffrn_radiation_monochromator 'Multilayer Montel 200 mirrors'
_diffrn_radiation_type MoK\a
_diffrn_radiation_wavelength 0.71073
_diffrn_reflns_av_R_equivalents 0.0648
_diffrn_reflns_av_sigmaI/netI 0.0521
_diffrn_reflns_limit_h_max 17
_diffrn_reflns_limit_h_min -17
_diffrn_reflns_limit_k_max 13
_diffrn_reflns_limit_k_min -13
_diffrn_reflns_limit_l_max 14
_diffrn_reflns_limit_l_min -14
_diffrn_reflns_number 19152
_diffrn_reflns_theta_full 25.00
_diffrn_reflns_theta_max 27.43
_diffrn_reflns_theta_min 2.53
_diffrn_source 'rotating anode X-ray tube'
_diffrn_source_current 70
_diffrn_source_power 50
_diffrn_source_size '3 mm x 0.3 mm fine focus'
_diffrn_source_type 'Bruker-Nonius FR 591'
_exptl_absorpt_coefficient_mu 0.230
_exptl_absorpt_correction_T_max 0.9931
_exptl_absorpt_correction_T_min 0.9341
_exptl_absorpt_correction_type empirical
_exptl_absorpt_process_details
;
SADABS Version 2008/1 Bruker-Nonius
Blessing, Acta Cryst. (1995) A51 33-38
;
_exptl_crystal_density_diffrn 1.339
_exptl_crystal_density_method 'not measured'
_exptl_crystal_description plate
_exptl_crystal_F_000 648
_exptl_crystal_size_max 0.30
_exptl_crystal_size_mid 0.15
_exptl_crystal_size_min 0.03
_refine_diff_density_max 0.413
_refine_diff_density_min -0.458
_refine_diff_density_rms 0.063
_refine_ls_extinction_method none
_refine_ls_goodness_of_fit_ref 1.058
_refine_ls_hydrogen_treatment noref
_refine_ls_matrix_type full
_refine_ls_number_parameters 239
_refine_ls_number_reflns 3354
_refine_ls_number_restraints 86
_refine_ls_restrained_S_all 1.051
_refine_ls_R_factor_all 0.0811
_refine_ls_R_factor_gt 0.0498
_refine_ls_shift/su_max 0.000
_refine_ls_shift/su_mean 0.000
_refine_ls_structure_factor_coef Fsqd
_refine_ls_weighting_details 'calc w=1/[\s^2^(Fo^2^)+(0.0580P)^2^+0.9322P] where P=(Fo^2^+2Fc^2^)/3'
_refine_ls_weighting_scheme calc
_refine_ls_wR_factor_gt 0.1171
_refine_ls_wR_factor_ref 0.1298
_reflns_number_gt 2380
_reflns_number_total 3354
_reflns_threshold_expression >2sigma(I)
_cod_data_source_file c2sc20242e.txt
_cod_data_source_block pcv840
_cod_depositor_comments
;
The following automatic conversions were performed:
'_diffrn_measurement_specimen_suppport' tag replaced with
'_diffrn_measurement_specimen_support'.

Automatic conversion script
Id: cif_correct_tags 1440 2010-10-19 06:21:57Z saulius 

The following automatic conversions were performed:

'_symmetry_cell_setting' value 'Monoclinic' changed to 'monoclinic'
according to
/usr/data/users/saulius/automatic-downloads/retrospective/RSC/lib/dictionaries/cif_core.dic
dictionary named 'cif_core.dic' version 2.4.2 from 2011-04-26.

Automatic conversion script
Id: cif_fix_values 2281 2013-09-26 08:29:07Z andrius 
;
_cod_original_cell_volume 1500.3(6)
_cod_original_sg_symbol_H-M P2(1)/c
_cod_database_code 1515063

loop_
_symmetry_equiv_pos_as_xyz
'x, y, z'
'-x, y+1/2, -z+1/2'
'-x, -y, -z'
'x, -y-1/2, z-1/2'

loop_
_atom_site_label
_atom_site_type_symbol
_atom_site_fract_x
_atom_site_fract_y
_atom_site_fract_z
_atom_site_U_iso_or_equiv
_atom_site_adp_type
_atom_site_occupancy
_atom_site_symmetry_multiplicity
_atom_site_calc_flag
_atom_site_refinement_flags
_atom_site_disorder_assembly
_atom_site_disorder_group
S1 S 0.35947(5) 0.08689(5) 0.19832(5) 0.02133(17) Uani 1 1 d . B .
N1 N 0.45320(16) 0.08807(17) 0.33028(18) 0.0222(4) Uani 1 1 d . . .
N2 N 0.32889(16) 0.24313(18) 0.20214(18) 0.0245(5) Uani 1 1 d . . .
O1 O 0.40071(14) 0.06042(16) 0.09843(15) 0.0265(4) Uani 1 1 d . . .
O2 O 0.27354(14) 0.01169(16) 0.20910(16) 0.0302(4) Uani 1 1 d . . .
O3 O 0.21507(15) 0.40792(16) 0.13649(17) 0.0315(4) Uani 1 1 d . . .
O4 O 0.19743(13) 0.22279(16) 0.02543(15) 0.0264(4) Uani 1 1 d . . .
C1 C 0.4294(2) 0.1900(2) 0.4104(2) 0.0233(5) Uani 1 1 d . B .
H1 H 0.3775 0.1576 0.4511 0.028 Uiso 1 1 calc R A 1
C2 C 0.5358(5) 0.2139(9) 0.5078(7) 0.0226(18) Uani 0.626(5) 1 d PDU B 1
H2A H 0.5346 0.1820 0.5898 0.027 Uiso 0.626(5) 1 calc PR B 1
H2B H 0.5515 0.3069 0.5148 0.027 Uiso 0.626(5) 1 calc PR B 1
C3 C 0.6196(3) 0.1423(4) 0.4666(4) 0.0229(10) Uani 0.626(5) 1 d PD B 1
H3 H 0.6338 0.0583 0.5113 0.027 Uiso 0.626(5) 1 calc PR B 1
C4 C 0.5649(5) 0.1158(6) 0.3285(5) 0.0239(16) Uani 0.626(5) 1 d PDU B 1
H4A H 0.5674 0.1915 0.2766 0.029 Uiso 0.626(5) 1 calc PR B 1
H4B H 0.5961 0.0409 0.2989 0.029 Uiso 0.626(5) 1 calc PR B 1
C5 C 0.7235(3) 0.2132(5) 0.4899(5) 0.0243(15) Uani 0.626(5) 1 d PDU B 1
H5A H 0.7730 0.1588 0.4625 0.029 Uiso 0.626(5) 1 calc PR B 1
H5B H 0.7116 0.2928 0.4400 0.029 Uiso 0.626(5) 1 calc PR B 1
C6 C 0.7718(3) 0.2466(4) 0.6243(4) 0.0284(11) Uani 0.626(5) 1 d PD B 1
H6 H 0.7949 0.1783 0.6818 0.034 Uiso 0.626(5) 1 calc PR B 1
C7 C 0.7842(4) 0.3645(4) 0.6673(5) 0.0328(13) Uani 0.626(5) 1 d PD B 1
H7A H 0.7619 0.4348 0.6122 0.039 Uiso 0.626(5) 1 calc PR B 1
H7B H 0.8154 0.3794 0.7536 0.039 Uiso 0.626(5) 1 calc PR B 1
C2' C 0.5358(8) 0.2300(17) 0.4974(14) 0.024(2) Uani 0.374(5) 1 d PDU B 2
H2'1 H 0.5555 0.1770 0.5736 0.029 Uiso 0.374(5) 1 calc PR B 2
H2'2 H 0.5356 0.3215 0.5207 0.029 Uiso 0.374(5) 1 calc PR B 2
C3' C 0.6110(5) 0.2068(6) 0.4207(6) 0.0219(14) Uani 0.374(5) 1 d PDU B 2
H3' H 0.6082 0.2827 0.3658 0.026 Uiso 0.374(5) 1 calc PR B 2
C4' C 0.5631(8) 0.0910(11) 0.3394(10) 0.022(2) Uani 0.374(5) 1 d PDU B 2
H4'1 H 0.5718 0.1001 0.2560 0.026 Uiso 0.374(5) 1 calc PR B 2
H4'2 H 0.5981 0.0108 0.3775 0.026 Uiso 0.374(5) 1 calc PR B 2
C5' C 0.7249(5) 0.1851(10) 0.4990(9) 0.0245(19) Uani 0.374(5) 1 d PDU B 2
H5'1 H 0.7288 0.1102 0.5540 0.029 Uiso 0.374(5) 1 calc PR B 2
H5'2 H 0.7681 0.1661 0.4439 0.029 Uiso 0.374(5) 1 calc PR B 2
C6' C 0.7679(5) 0.3014(6) 0.5760(6) 0.0270(16) Uani 0.374(5) 1 d PDU B 2
H6' H 0.7777 0.3767 0.5335 0.032 Uiso 0.374(5) 1 calc PR B 2
C7' C 0.7931(7) 0.3073(8) 0.6970(5) 0.0281(18) Uani 0.374(5) 1 d PDU B 2
H7'1 H 0.7845 0.2341 0.7430 0.034 Uiso 0.374(5) 1 calc PR B 2
H7'2 H 0.8199 0.3849 0.7389 0.034 Uiso 0.374(5) 1 calc PR B 2
C8 C 0.3821(2) 0.3019(2) 0.3237(2) 0.0262(6) Uani 1 1 d . B .
H8A H 0.3313 0.3500 0.3546 0.031 Uiso 1 1 calc R . .
H8B H 0.4380 0.3615 0.3174 0.031 Uiso 1 1 calc R . .
C9 C 0.24189(19) 0.3008(2) 0.1205(2) 0.0231(5) Uani 1 1 d . B .
C10 C 0.09136(19) 0.2536(2) -0.0622(2) 0.0265(6) Uani 1 1 d . B .
C11 C 0.0664(2) 0.1338(3) -0.1416(3) 0.0369(7) Uani 1 1 d . . .
H11A H 0.1196 0.1219 -0.1840 0.055 Uiso 1 1 calc R B .
H11B H -0.0031 0.1426 -0.2033 0.055 Uiso 1 1 calc R . .
H11C H 0.0664 0.0592 -0.0888 0.055 Uiso 1 1 calc R . .
C12 C 0.0991(2) 0.3699(3) -0.1383(2) 0.0366(7) Uani 1 1 d . . .
H12A H 0.1143 0.4459 -0.0847 0.055 Uiso 1 1 calc R B .
H12B H 0.0323 0.3822 -0.2041 0.055 Uiso 1 1 calc R . .
H12C H 0.1557 0.3573 -0.1754 0.055 Uiso 1 1 calc R . .
C13 C 0.0136(2) 0.2697(3) 0.0094(3) 0.0381(7) Uani 1 1 d . . .
H13A H 0.0175 0.1952 0.0634 0.057 Uiso 1 1 calc R B .
H13B H -0.0577 0.2766 -0.0488 0.057 Uiso 1 1 calc R . .
H13C H 0.0304 0.3477 0.0600 0.057 Uiso 1 1 calc R . .

loop_
_atom_site_aniso_label
_atom_site_aniso_U_11
_atom_site_aniso_U_22
_atom_site_aniso_U_33
_atom_site_aniso_U_23
_atom_site_aniso_U_13
_atom_site_aniso_U_12
S1 0.0295(3) 0.0202(3) 0.0149(3) -0.0019(2) 0.0077(2) -0.0010(2)
N1 0.0321(12) 0.0210(9) 0.0144(10) -0.0014(8) 0.0083(9) -0.0009(8)
N2 0.0324(12) 0.0218(10) 0.0161(11) -0.0027(8) 0.0025(9) 0.0022(8)
O1 0.0363(10) 0.0304(9) 0.0169(9) -0.0062(7) 0.0141(8) -0.0007(7)
O2 0.0373(11) 0.0286(9) 0.0258(10) -0.0027(7) 0.0111(8) -0.0092(8)
O3 0.0408(11) 0.0259(9) 0.0236(10) -0.0002(7) 0.0037(8) 0.0066(8)
O4 0.0296(10) 0.0297(9) 0.0165(9) -0.0037(7) 0.0019(7) 0.0032(7)
C1 0.0318(14) 0.0270(12) 0.0138(12) -0.0023(9) 0.0107(11) 0.0017(10)
C2 0.029(2) 0.024(3) 0.015(2) -0.0004(19) 0.0068(17) 0.0033(17)
C3 0.033(2) 0.020(2) 0.016(2) -0.0010(16) 0.0096(18) 0.0013(16)
C4 0.026(2) 0.025(2) 0.021(2) -0.0017(18) 0.0083(17) 0.0021(17)
C5 0.030(2) 0.024(2) 0.020(2) -0.0006(17) 0.0086(16) 0.0018(16)
C6 0.027(2) 0.032(2) 0.025(3) 0.006(2) 0.006(2) 0.0004(19)
C7 0.031(3) 0.033(3) 0.031(3) -0.002(2) 0.004(2) -0.003(2)
C2' 0.027(3) 0.025(3) 0.019(3) 0.001(2) 0.007(2) 0.003(2)
C3' 0.027(2) 0.023(2) 0.016(3) 0.002(2) 0.0063(19) 0.002(2)
C4' 0.025(3) 0.023(3) 0.016(3) 0.001(2) 0.006(2) 0.001(2)
C5' 0.028(2) 0.026(3) 0.019(3) -0.001(2) 0.0069(19) 0.0019(19)
C6' 0.028(3) 0.031(3) 0.020(3) 0.001(3) 0.004(3) -0.002(3)
C7' 0.030(4) 0.031(4) 0.020(3) -0.007(3) 0.002(3) -0.004(4)
C8 0.0351(14) 0.0231(11) 0.0158(13) -0.0043(9) 0.0011(11) 0.0024(10)
C9 0.0281(13) 0.0256(12) 0.0154(12) 0.0006(9) 0.0067(10) -0.0013(10)
C10 0.0260(13) 0.0366(13) 0.0147(13) 0.0006(10) 0.0032(11) 0.0015(10)
C11 0.0379(16) 0.0470(16) 0.0214(15) -0.0064(12) 0.0027(12) -0.0020(13)
C12 0.0442(18) 0.0438(16) 0.0195(14) 0.0057(12) 0.0060(13) 0.0008(13)
C13 0.0340(16) 0.0625(19) 0.0200(14) -0.0025(13) 0.0116(12) 0.0044(14)

loop_
_atom_type_symbol
_atom_type_description
_atom_type_scat_dispersion_real
_atom_type_scat_dispersion_imag
_atom_type_scat_source
C C 0.0033 0.0016 'International Tables Vol C Tables 4.2.6.8 and 6.1.1.4'
H H 0.0000 0.0000 'International Tables Vol C Tables 4.2.6.8 and 6.1.1.4'
N N 0.0061 0.0033 'International Tables Vol C Tables 4.2.6.8 and 6.1.1.4'
O O 0.0106 0.0060 'International Tables Vol C Tables 4.2.6.8 and 6.1.1.4'
S S 0.1246 0.1234 'International Tables Vol C Tables 4.2.6.8 and 6.1.1.4'

loop_
_geom_angle_atom_site_label_1
_geom_angle_atom_site_label_2
_geom_angle_atom_site_label_3
_geom_angle
O2 S1 O1 118.49(10)
O2 S1 N1 109.79(11)
O1 S1 N1 110.68(11)
O2 S1 N2 108.78(11)
O1 S1 N2 111.28(10)
N1 S1 N2 95.37(10)
C4' N1 C1 110.1(3)
C4' N1 C4 10.7(7)
C1 N1 C4 105.3(2)
C4' N1 S1 123.1(4)
C1 N1 S1 108.41(15)
C4 N1 S1 118.0(2)
C9 N2 C8 120.67(19)
C9 N2 S1 124.39(16)
C8 N2 S1 111.99(15)
C9 O4 C10 120.13(18)
N1 C1 C2' 105.0(4)
N1 C1 C2 103.3(3)
C2' C1 C2 7.7(11)
N1 C1 C8 105.97(18)
C2' C1 C8 109.1(8)
C2 C1 C8 116.6(4)
C1 C2 C3 107.8(4)
C5 C3 C2 115.0(4)
C5 C3 C4 112.9(4)
C2 C3 C4 103.5(4)
N1 C4 C3 100.6(4)
C6 C5 C3 112.1(4)
C7 C6 C5 124.0(4)
C1 C2' C3' 103.6(7)
C5' C3' C2' 113.8(6)
C5' C3' C4' 113.0(5)
C2' C3' C4' 103.8(5)
N1 C4' C3' 106.8(6)
C6' C5' C3' 110.8(6)
C7' C6' C5' 125.2(7)
N2 C8 C1 105.55(18)
O3 C9 O4 127.4(2)
O3 C9 N2 122.1(2)
O4 C9 N2 110.5(2)
O4 C10 C12 109.6(2)
O4 C10 C13 109.6(2)
C12 C10 C13 113.3(2)
O4 C10 C11 102.0(2)
C12 C10 C11 111.4(2)
C13 C10 C11 110.3(2)

loop_
_geom_bond_atom_site_label_1
_geom_bond_atom_site_label_2
_geom_bond_distance
S1 O2 1.4255(18)
S1 O1 1.4277(17)
S1 N1 1.630(2)
S1 N2 1.683(2)
N1 C4' 1.440(11)
N1 C1 1.493(3)
N1 C4 1.526(7)
N2 C9 1.381(3)
N2 C8 1.475(3)
O3 C9 1.203(3)
O4 C9 1.335(3)
O4 C10 1.495(3)
C1 C2' 1.519(13)
C1 C2 1.529(8)
C1 C8 1.531(3)
C2 C3 1.532(5)
C3 C5 1.522(5)
C3 C4 1.534(5)
C5 C6 1.500(5)
C6 C7 1.313(5)
C2' C3' 1.534(6)
C3' C5' 1.525(6)
C3' C4' 1.534(6)
C5' C6' 1.501(6)
C6' C7' 1.309(5)
C10 C12 1.508(4)
C10 C13 1.510(4)
C10 C11 1.515(4)

loop_
_geom_torsion_atom_site_label_1
_geom_torsion_atom_site_label_2
_geom_torsion_atom_site_label_3
_geom_torsion_atom_site_label_4
_geom_torsion
O2 S1 N1 C4' 145.6(5)
O1 S1 N1 C4' 12.9(5)
N2 S1 N1 C4' -102.2(5)
O2 S1 N1 C1 -83.95(17)
O1 S1 N1 C1 143.38(15)
N2 S1 N1 C1 28.23(17)
O2 S1 N1 C4 156.6(3)
O1 S1 N1 C4 23.9(3)
N2 S1 N1 C4 -91.2(3)
O2 S1 N2 C9 -57.5(2)
O1 S1 N2 C9 74.8(2)
N1 S1 N2 C9 -170.5(2)
O2 S1 N2 C8 103.12(19)
O1 S1 N2 C8 -124.58(18)
N1 S1 N2 C8 -9.91(19)
C4' N1 C1 C2' -16.0(10)
C4 N1 C1 C2' -26.1(8)
S1 N1 C1 C2' -153.3(8)
C4' N1 C1 C2 -23.8(7)
C4 N1 C1 C2 -33.9(5)
S1 N1 C1 C2 -161.1(4)
C4' N1 C1 C8 99.3(6)
C4 N1 C1 C8 89.3(3)
S1 N1 C1 C8 -37.9(2)
N1 C1 C2 C3 9.8(7)
C2' C1 C2 C3 -93(3)
C8 C1 C2 C3 -106.0(6)
C1 C2 C3 C5 141.1(5)
C1 C2 C3 C4 17.5(7)
C4' N1 C4 C3 -73(2)
C1 N1 C4 C3 44.9(4)
S1 N1 C4 C3 166.0(3)
C5 C3 C4 N1 -162.0(4)
C2 C3 C4 N1 -37.0(6)
C2 C3 C5 C6 57.4(7)
C4 C3 C5 C6 175.9(4)
C3 C5 C6 C7 -114.0(6)
N1 C1 C2' C3' 29.9(12)
C2 C1 C2' C3' 109(3)
C8 C1 C2' C3' -83.3(10)
C1 C2' C3' C5' -155.7(9)
C1 C2' C3' C4' -32.4(12)
C1 N1 C4' C3' -4.7(9)
C4 N1 C4' C3' 60.5(19)
S1 N1 C4' C3' 125.1(5)
C5' C3' C4' N1 147.1(8)
C2' C3' C4' N1 23.2(11)
C2' C3' C5' C6' -62.2(12)
C4' C3' C5' C6' 179.7(8)
C3' C5' C6' C7' 112.1(10)
C9 N2 C8 C1 150.5(2)
S1 N2 C8 C1 -10.9(2)
N1 C1 C8 N2 29.7(3)
C2' C1 C8 N2 142.2(3)
C2 C1 C8 N2 144.0(3)
C10 O4 C9 O3 -13.0(4)
C10 O4 C9 N2 168.60(19)
C8 N2 C9 O3 10.6(4)
S1 N2 C9 O3 169.66(19)
C8 N2 C9 O4 -170.8(2)
S1 N2 C9 O4 -11.8(3)
C9 O4 C10 C12 69.2(3)
C9 O4 C10 C13 -55.7(3)
C9 O4 C10 C11 -172.6(2)
